data_4319541
loop_
_publ_author_name
'Werner Uhl'
'Jens Molter'
'Bernhard Neum\"uller'

_publ_contact_author
;
        Prof. Dr. Werner Uhl
        Phillips-Universit\"at Marburg
        Fachbereich Chemie
        Hans-Meerwein-Strasse
        D-35043 Marburg
        Bundesrepublik Deutschland
;
_publ_contact_author_email 'Uhl@chemie.uni-marburg.de '
_publ_contact_author_fax '049 6421 2828917'
_publ_contact_author_phone '049 6421 2825751'
_publ_section_title
;
 Dialkylaluminum Hydrazides Derived from Free Hydrazine N2H4. Molecular
 Structures of [(Me3C)2AlN2H3]2 and [(Me3C)2Al]4(N2H2)2
;
_journal_name_full 'Inorganic Chemistry'
_journal_page_first 2011
_journal_page_last 2014
_journal_paper_doi 10.1021/ic000969o
_journal_volume 40
_journal_year 2001
_chemical_formula_sum 'C16 H42 Al2 N4'
_chemical_formula_weight 344.50
_chemical_name_systematic
;
?
;
_space_group_IT_number 15
_symmetry_cell_setting monoclinic
_symmetry_space_group_name_Hall '-C 2yc'
_symmetry_space_group_name_H-M 'C 1 2/c 1'
_atom_sites_solution_hydrogens geom
_atom_sites_solution_primary direct
_atom_sites_solution_secondary difmap
_audit_creation_method SHELXL-97
_cell_angle_alpha 90.000(5)
_cell_angle_beta 108.690(5)
_cell_angle_gamma 90.000(5)
_cell_formula_units_Z 4
_cell_length_a 17.389(5)
_cell_length_b 5.918(5)
_cell_length_c 22.496(5)
_cell_measurement_temperature 293(2)
_cell_volume 2193(2)
_computing_structure_refinement 'SHELXL-97 (Sheldrick, 1997)'
_computing_structure_solution 'SHELXS-97 (Sheldrick, 1990)'
_diffrn_ambient_temperature 293(2)
_diffrn_measured_fraction_theta_full 0.994
_diffrn_measured_fraction_theta_max 0.994
_diffrn_radiation_monochromator graphite
_diffrn_radiation_source 'fine-focus sealed tube'
_diffrn_radiation_type MoK\a
_diffrn_radiation_wavelength 0.71069
_diffrn_reflns_av_R_equivalents 0.0586
_diffrn_reflns_av_sigmaI/netI 0.0421
_diffrn_reflns_limit_h_max 21
_diffrn_reflns_limit_h_min -21
_diffrn_reflns_limit_k_max 7
_diffrn_reflns_limit_k_min -7
_diffrn_reflns_limit_l_max 27
_diffrn_reflns_limit_l_min -27
_diffrn_reflns_number 8246
_diffrn_reflns_theta_full 25.94
_diffrn_reflns_theta_max 25.94
_diffrn_reflns_theta_min 1.91
_exptl_absorpt_coefficient_mu 0.136
_exptl_crystal_density_diffrn 1.043
_exptl_crystal_density_method 'not measured'
_exptl_crystal_F_000 768
_refine_diff_density_max 0.381
_refine_diff_density_min -0.393
_refine_diff_density_rms 0.089
_refine_ls_extinction_method none
_refine_ls_goodness_of_fit_ref 1.053
_refine_ls_hydrogen_treatment mixed
_refine_ls_matrix_type full
_refine_ls_number_parameters 122
_refine_ls_number_reflns 2138
_refine_ls_number_restraints 0
_refine_ls_restrained_S_all 1.053
_refine_ls_R_factor_all 0.0634
_refine_ls_R_factor_gt 0.0508
_refine_ls_shift/su_max 0.073
_refine_ls_shift/su_mean 0.008
_refine_ls_structure_factor_coef Fsqd
_refine_ls_weighting_details 'calc w=1/[\s^2^(Fo^2^)+(0.0905P)^2^+3.6655P] where P=(Fo^2^+2Fc^2^)/3'
_refine_ls_weighting_scheme calc
_refine_ls_wR_factor_gt 0.1443
_refine_ls_wR_factor_ref 0.1599
_reflns_number_gt 1806
_reflns_number_total 2138
_reflns_threshold_expression >2sigma(I)
_cod_data_source_file ic000969o_1.cif
_cod_data_source_block structure_1
_cod_depositor_comments
;
The following automatic conversions were performed:
data name '_publ_contact_autor' replaced with '_publ_contact_author'
as specified in the replacement file
'/home/antanas/src/cod-tools/trunk/data/replacement-values/replacement_tags.lst'.

Automatic conversion script
Id: cif_correct_tags 4998 2017-03-02 13:24:31Z antanas 
;
_cod_database_code 4319541

loop_
_symmetry_equiv_pos_as_xyz
'x, y, z'
'-x, y, -z+1/2'
'x+1/2, y+1/2, z'
'-x+1/2, y+1/2, -z+1/2'
'-x, -y, -z'
'x, -y, z-1/2'
'-x+1/2, -y+1/2, -z'
'x+1/2, -y+1/2, z-1/2'

loop_
_atom_site_label
_atom_site_type_symbol
_atom_site_fract_x
_atom_site_fract_y
_atom_site_fract_z
_atom_site_U_iso_or_equiv
_atom_site_adp_type
_atom_site_occupancy
_atom_site_symmetry_multiplicity
_atom_site_calc_flag
_atom_site_refinement_flags
_atom_site_disorder_assembly
_atom_site_disorder_group
Al1 Al 0.50261(4) 0.21999(12) 0.16776(3) 0.0209(2) Uani 1 1 d . . .
N1 N 0.47869(13) -0.0306(4) 0.21544(9) 0.0222(5) Uani 1 1 d . . .
H11 H 0.425(2) -0.037(5) 0.2104(14) 0.033(8) Uiso 1 1 d . . .
H12 H 0.490(3) -0.162(9) 0.202(2) 0.013(12) Uiso 0.50 1 d P . .
N2 N 0.52320(14) 0.4696(4) 0.22734(10) 0.0217(5) Uani 1 1 d . . .
H21 H 0.576(2) 0.481(5) 0.2490(14) 0.033(8) Uiso 1 1 d . . .
H22 H 0.515(3) 0.576(10) 0.211(3) 0.012(14) Uiso 0.50 1 d P . .
CT1 C 0.40008(15) 0.2824(4) 0.09772(11) 0.0251(5) Uani 1 1 d . . .
CT2 C 0.60715(15) 0.1512(4) 0.15248(11) 0.0246(5) Uani 1 1 d . . .
CT21 C 0.59021(18) -0.0103(6) 0.09618(13) 0.0399(7) Uani 1 1 d . . .
HT2A H 0.6405 -0.0501 0.0897 0.048 Uiso 1 1 calc R . .
HT2B H 0.5553 0.0628 0.0593 0.048 Uiso 1 1 calc R . .
HT2C H 0.5642 -0.1445 0.1044 0.048 Uiso 1 1 calc R . .
CT22 C 0.66769(16) 0.0342(5) 0.20929(13) 0.0351(6) Uani 1 1 d . . .
HT2D H 0.7175 0.0062 0.2008 0.042 Uiso 1 1 calc R . .
HT2E H 0.6452 -0.1066 0.2171 0.042 Uiso 1 1 calc R . .
HT2F H 0.6781 0.1298 0.2455 0.042 Uiso 1 1 calc R . .
CT11 C 0.41762(19) 0.4293(5) 0.04720(13) 0.0378(7) Uani 1 1 d . . .
HT1A H 0.4513 0.3469 0.0283 0.045 Uiso 1 1 calc R . .
HT1B H 0.4451 0.5648 0.0661 0.045 Uiso 1 1 calc R . .
HT1C H 0.3674 0.4681 0.0156 0.045 Uiso 1 1 calc R . .
CT23 C 0.64787(19) 0.3637(5) 0.13767(16) 0.0407(7) Uani 1 1 d . . .
HT2G H 0.6587 0.4674 0.1722 0.049 Uiso 1 1 calc R . .
HT2H H 0.6125 0.4340 0.1005 0.049 Uiso 1 1 calc R . .
HT2I H 0.6979 0.3230 0.1310 0.049 Uiso 1 1 calc R . .
CT12 C 0.33904(17) 0.4103(6) 0.12183(13) 0.0384(7) Uani 1 1 d . . .
HT1D H 0.2903 0.4382 0.0876 0.046 Uiso 1 1 calc R . .
HT1E H 0.3623 0.5516 0.1399 0.046 Uiso 1 1 calc R . .
HT1F H 0.3264 0.3211 0.1531 0.046 Uiso 1 1 calc R . .
CT13 C 0.35960(19) 0.0638(5) 0.06643(14) 0.0404(7) Uani 1 1 d . . .
HT1G H 0.3447 -0.0263 0.0965 0.048 Uiso 1 1 calc R . .
HT1H H 0.3968 -0.0192 0.0512 0.048 Uiso 1 1 calc R . .
HT1I H 0.3119 0.1000 0.0320 0.048 Uiso 1 1 calc R . .

loop_
_atom_site_aniso_label
_atom_site_aniso_U_11
_atom_site_aniso_U_22
_atom_site_aniso_U_33
_atom_site_aniso_U_23
_atom_site_aniso_U_13
_atom_site_aniso_U_12
Al1 0.0235(4) 0.0228(4) 0.0167(4) 0.0004(3) 0.0066(3) 0.0024(3)
N1 0.0272(11) 0.0201(11) 0.0174(10) -0.0018(8) 0.0043(8) -0.0005(9)
N2 0.0281(12) 0.0197(11) 0.0199(10) 0.0011(9) 0.0113(9) 0.0001(9)
CT1 0.0275(12) 0.0264(12) 0.0200(11) 0.0011(9) 0.0057(9) 0.0018(10)
CT2 0.0276(12) 0.0231(12) 0.0247(12) -0.0012(9) 0.0106(10) 0.0020(10)
CT21 0.0397(15) 0.0454(18) 0.0355(14) -0.0119(13) 0.0131(12) 0.0092(13)
CT22 0.0311(14) 0.0411(16) 0.0338(14) 0.0030(12) 0.0113(11) 0.0102(12)
CT11 0.0432(16) 0.0405(16) 0.0287(13) 0.0120(12) 0.0100(12) 0.0072(13)
CT23 0.0385(15) 0.0358(16) 0.0541(18) 0.0062(14) 0.0238(13) -0.0003(13)
CT12 0.0309(14) 0.0516(18) 0.0294(13) 0.0036(12) 0.0052(11) 0.0146(13)
CT13 0.0421(16) 0.0325(15) 0.0355(14) -0.0006(12) -0.0030(12) -0.0018(13)

loop_
_atom_type_symbol
_atom_type_description
_atom_type_scat_dispersion_real
_atom_type_scat_dispersion_imag
_atom_type_scat_source
C C 0.0033 0.0016 'International Tables Vol C Tables 4.2.6.8 and 6.1.1.4'
H H 0.0000 0.0000 'International Tables Vol C Tables 4.2.6.8 and 6.1.1.4'
N N 0.0061 0.0033 'International Tables Vol C Tables 4.2.6.8 and 6.1.1.4'
Al Al 0.0645 0.0514 'International Tables Vol C Tables 4.2.6.8 and 6.1.1.4'

loop_
_geom_angle_atom_site_label_1
_geom_angle_atom_site_label_2
_geom_angle_atom_site_label_3
_geom_angle
_geom_angle_site_symmetry_1
_geom_angle_site_symmetry_3
_geom_angle_publ_flag
N2 Al1 N1 102.85(10) . . ?
N2 Al1 CT2 107.22(10) . . ?
N1 Al1 CT2 107.80(11) . . ?
N2 Al1 CT1 108.83(11) . . ?
N1 Al1 CT1 106.28(10) . . ?
CT2 Al1 CT1 122.21(10) . . ?
N1 N1 Al1 116.77(12) 2_655 . ?
N1 N1 H11 106.2(19) 2_655 . ?
Al1 N1 H11 111(2) . . ?
N1 N1 H12 105(3) 2_655 . ?
Al1 N1 H12 112(3) . . ?
H11 N1 H12 105(4) . . ?
N2 N2 Al1 116.76(13) 2_655 . ?
N2 N2 H21 108.2(19) 2_655 . ?
Al1 N2 H21 111(2) . . ?
N2 N2 H22 108(4) 2_655 . ?
Al1 N2 H22 110(4) . . ?
H21 N2 H22 102(5) . . ?
CT13 CT1 CT11 108.0(2) . . ?
CT13 CT1 CT12 108.1(2) . . ?
CT11 CT1 CT12 107.8(2) . . ?
CT13 CT1 Al1 111.62(18) . . ?
CT11 CT1 Al1 110.43(18) . . ?
CT12 CT1 Al1 110.80(16) . . ?
CT22 CT2 CT23 108.0(2) . . ?
CT22 CT2 CT21 107.7(2) . . ?
CT23 CT2 CT21 108.1(2) . . ?
CT22 CT2 Al1 111.58(16) . . ?
CT23 CT2 Al1 112.32(18) . . ?
CT21 CT2 Al1 108.89(17) . . ?
CT2 CT21 HT2A 109.5 . . ?
CT2 CT21 HT2B 109.5 . . ?
HT2A CT21 HT2B 109.5 . . ?
CT2 CT21 HT2C 109.5 . . ?
HT2A CT21 HT2C 109.5 . . ?
HT2B CT21 HT2C 109.5 . . ?
CT2 CT22 HT2D 109.5 . . ?
CT2 CT22 HT2E 109.5 . . ?
HT2D CT22 HT2E 109.5 . . ?
CT2 CT22 HT2F 109.5 . . ?
HT2D CT22 HT2F 109.5 . . ?
HT2E CT22 HT2F 109.5 . . ?
CT1 CT11 HT1A 109.5 . . ?
CT1 CT11 HT1B 109.5 . . ?
HT1A CT11 HT1B 109.5 . . ?
CT1 CT11 HT1C 109.5 . . ?
HT1A CT11 HT1C 109.5 . . ?
HT1B CT11 HT1C 109.5 . . ?
CT2 CT23 HT2G 109.5 . . ?
CT2 CT23 HT2H 109.5 . . ?
HT2G CT23 HT2H 109.5 . . ?
CT2 CT23 HT2I 109.5 . . ?
HT2G CT23 HT2I 109.5 . . ?
HT2H CT23 HT2I 109.5 . . ?
CT1 CT12 HT1D 109.5 . . ?
CT1 CT12 HT1E 109.5 . . ?
HT1D CT12 HT1E 109.5 . . ?
CT1 CT12 HT1F 109.5 . . ?
HT1D CT12 HT1F 109.5 . . ?
HT1E CT12 HT1F 109.5 . . ?
CT1 CT13 HT1G 109.5 . . ?
CT1 CT13 HT1H 109.5 . . ?
HT1G CT13 HT1H 109.5 . . ?
CT1 CT13 HT1I 109.5 . . ?
HT1G CT13 HT1I 109.5 . . ?
HT1H CT13 HT1I 109.5 . . ?

loop_
_geom_bond_atom_site_label_1
_geom_bond_atom_site_label_2
_geom_bond_distance
_geom_bond_site_symmetry_2
_geom_bond_publ_flag
Al1 N2 1.949(2) . ?
Al1 N1 1.951(2) . ?
Al1 CT2 1.997(3) . ?
Al1 CT1 1.999(2) . ?
N1 N1 1.493(4) 2_655 ?
N1 H11 0.90(3) . ?
N1 H12 0.88(6) . ?
N2 N2 1.489(4) 2_655 ?
N2 H21 0.89(3) . ?
N2 H22 0.72(6) . ?
CT1 CT13 1.532(4) . ?
CT1 CT11 1.537(4) . ?
CT1 CT12 1.537(4) . ?
CT2 CT22 1.536(4) . ?
CT2 CT23 1.532(4) . ?
CT2 CT21 1.538(4) . ?
CT21 HT2A 0.9599 . ?
CT21 HT2B 0.9599 . ?
CT21 HT2C 0.9599 . ?
CT22 HT2D 0.9599 . ?
CT22 HT2E 0.9599 . ?
CT22 HT2F 0.9599 . ?
CT11 HT1A 0.9599 . ?
CT11 HT1B 0.9599 . ?
CT11 HT1C 0.9599 . ?
CT23 HT2G 0.9599 . ?
CT23 HT2H 0.9599 . ?
CT23 HT2I 0.9599 . ?
CT12 HT1D 0.9599 . ?
CT12 HT1E 0.9599 . ?
CT12 HT1F 0.9599 . ?
CT13 HT1G 0.9599 . ?
CT13 HT1H 0.9599 . ?
CT13 HT1I 0.9599 . ?

loop_
_geom_torsion_atom_site_label_1
_geom_torsion_atom_site_label_2
_geom_torsion_atom_site_label_3
_geom_torsion_atom_site_label_4
_geom_torsion
_geom_torsion_site_symmetry_1
_geom_torsion_site_symmetry_2
_geom_torsion_site_symmetry_3
_geom_torsion_site_symmetry_4
_geom_torsion_publ_flag
N2 Al1 N1 N1 -32.1(2) . . . 2_655 ?
CT2 Al1 N1 N1 80.9(2) . . . 2_655 ?
CT1 Al1 N1 N1 -146.5(2) . . . 2_655 ?
N1 Al1 N2 N2 -32.5(2) . . . 2_655 ?
CT2 Al1 N2 N2 -146.0(2) . . . 2_655 ?
CT1 Al1 N2 N2 79.9(2) . . . 2_655 ?
N2 Al1 CT1 CT13 -154.34(19) . . . . ?
N1 Al1 CT1 CT13 -44.2(2) . . . . ?
CT2 Al1 CT1 CT13 79.9(2) . . . . ?
N2 Al1 CT1 CT11 85.5(2) . . . . ?
N1 Al1 CT1 CT11 -164.33(18) . . . . ?
CT2 Al1 CT1 CT11 -40.3(2) . . . . ?
N2 Al1 CT1 CT12 -33.8(2) . . . . ?
N1 Al1 CT1 CT12 76.3(2) . . . . ?
CT2 Al1 CT1 CT12 -159.60(19) . . . . ?
N2 Al1 CT2 CT22 72.6(2) . . . . ?
N1 Al1 CT2 CT22 -37.5(2) . . . . ?
CT1 Al1 CT2 CT22 -160.89(18) . . . . ?
N2 Al1 CT2 CT23 -48.9(2) . . . . ?
N1 Al1 CT2 CT23 -159.01(18) . . . . ?
CT1 Al1 CT2 CT23 77.6(2) . . . . ?
N2 Al1 CT2 CT21 -168.61(18) . . . . ?
N1 Al1 CT2 CT21 81.3(2) . . . . ?
CT1 Al1 CT2 CT21 -42.1(2) . . . . ?
